data_4065432
loop_
_publ_author_name
'Lal, Steven'
'McNally, Jayne'
'White, Andrew J. P.'
'D\'iez-Gonz\'alez, Silvia'

_publ_section_title
;
 Novel Phosphinite and Phosphonite Copper(I) Complexes: Efficient
 Catalysts for Click Azide--Alkyne Cycloaddition Reactions
;
_journal_issue 22
_journal_name_full Organometallics
_journal_page_first 6225
_journal_paper_doi 10.1021/om200791u
_journal_volume 30
_journal_year 2011
_chemical_formula_moiety 'C72 H60 Br4 Cu4 O4 P4'
_chemical_formula_sum 'C72 H60 Br4 Cu4 O4 P4'
_chemical_formula_weight 1686.88
_chemical_name_systematic
; 
 ? 
;
_space_group_IT_number 14
_symmetry_cell_setting monoclinic
_symmetry_space_group_name_Hall '-P 2ybc'
_symmetry_space_group_name_H-M 'P 1 21/c 1'
_atom_sites_solution_hydrogens geom
_atom_sites_solution_primary direct
_atom_sites_solution_secondary difmap
_audit_creation_method SHELXL-97
_cell_angle_alpha 90.00
_cell_angle_beta 97.8271(17)
_cell_angle_gamma 90.00
_cell_formula_units_Z 4
_cell_length_a 17.3739(4)
_cell_length_b 20.9402(4)
_cell_length_c 19.1287(3)
_cell_measurement_reflns_used 16467
_cell_measurement_temperature 173
_cell_measurement_theta_max 31.7568
_cell_measurement_theta_min 3.0130
_cell_volume 6894.4(2)
_computing_cell_refinement 'CrysAlis RED, Oxford Diffraction Ltd'
_computing_data_collection 'CrysAlis CCD, Oxford Diffraction Ltd'
_computing_data_reduction 'CrysAlis RED, Oxford Diffraction Ltd'
_computing_molecular_graphics 'Bruker SHELXTL'
_computing_publication_material 'Bruker SHELXTL'
_computing_structure_refinement 'SHELXL-97 (Sheldrick, 1997)'
_computing_structure_solution 'SHELXS-97 (Sheldrick, 1990)'
_diffrn_ambient_temperature 173
_diffrn_detector_area_resol_mean 15.9825
_diffrn_measured_fraction_theta_full 0.989
_diffrn_measured_fraction_theta_max 0.863
_diffrn_measurement_device_type 'OD Xcalibur 3'
_diffrn_measurement_method 'omega scans'
_diffrn_radiation_monochromator graphite
_diffrn_radiation_source 'Enhance (Mo) X-ray Source'
_diffrn_radiation_type MoK\a
_diffrn_radiation_wavelength 0.71073
_diffrn_reflns_av_R_equivalents 0.0249
_diffrn_reflns_av_sigmaI/netI 0.0699
_diffrn_reflns_limit_h_max 22
_diffrn_reflns_limit_h_min -24
_diffrn_reflns_limit_k_max 30
_diffrn_reflns_limit_k_min -26
_diffrn_reflns_limit_l_max 27
_diffrn_reflns_limit_l_min -25
_diffrn_reflns_number 41047
_diffrn_reflns_theta_full 29.50
_diffrn_reflns_theta_max 31.83
_diffrn_reflns_theta_min 3.02
_diffrn_standards_number 0
_exptl_absorpt_coefficient_mu 3.676
_exptl_absorpt_correction_T_max 0.649
_exptl_absorpt_correction_T_min 0.403
_exptl_absorpt_correction_type analytical
_exptl_absorpt_process_details
; 
CrysAlisPro, Oxford Diffraction Ltd., 
Version 1.171.33.55 (release 05-01-2010 CrysAlis171 .NET) 
(compiled Jan  5 2010,16:28:46) 
Analytical numeric absorption correction using a multifaceted crystal 
model based on expressions derived by R.C. Clark & J.S. Reid. 
(Clark, R. C. & Reid, J. S. (1995). Acta Cryst. A51, 887-897) 
;
_exptl_crystal_colour Colourless
_exptl_crystal_density_diffrn 1.625
_exptl_crystal_density_method 'not measured'
_exptl_crystal_description blocks
_exptl_crystal_F_000 3360
_exptl_crystal_size_max 0.50
_exptl_crystal_size_mid 0.20
_exptl_crystal_size_min 0.15
_refine_diff_density_max 0.636
_refine_diff_density_min -0.637
_refine_diff_density_rms 0.081
_refine_ls_extinction_method none
_refine_ls_goodness_of_fit_ref 0.868
_refine_ls_hydrogen_treatment constr
_refine_ls_matrix_type full
_refine_ls_number_parameters 803
_refine_ls_number_reflns 20383
_refine_ls_number_restraints 682
_refine_ls_restrained_S_all 0.870
_refine_ls_R_factor_all 0.0770
_refine_ls_R_factor_gt 0.0311
_refine_ls_shift/su_max 0.002
_refine_ls_shift/su_mean 0.000
_refine_ls_structure_factor_coef Fsqd
_refine_ls_weighting_details 'calc w=1/[\s^2^(Fo^2^)+(0.0246P)^2^+0.0000P] where P=(Fo^2^+2Fc^2^)/3'
_refine_ls_weighting_scheme calc
_refine_ls_wR_factor_gt 0.0520
_refine_ls_wR_factor_ref 0.0559
_reflns_number_gt 12150
_reflns_number_total 20383
_reflns_threshold_expression >2sigma(I)
_cod_data_source_file om200791u_si_001.cif
_cod_data_source_block 12
_cod_depositor_comments
;
The following automatic conversions were performed:

'_symmetry_cell_setting' value 'Monoclinic' changed to 'monoclinic'
according to /home/saulius/struct/CIF-dictionaries/cif_core.dic
dictionary named 'cif_core.dic' version 2.4.1 from 2010-06-29.

Automatic conversion script
Id: cif_fix_values 1715 2011-07-08 13:25:40Z adriana 
;
_cod_original_sg_symbol_H-M P2(1)/c
_cod_database_code 4065432

loop_
_symmetry_equiv_pos_as_xyz
'x, y, z'
'-x, y+1/2, -z+1/2'
'-x, -y, -z'
'x, -y-1/2, z-1/2'

loop_
_atom_site_label
_atom_site_type_symbol
_atom_site_fract_x
_atom_site_fract_y
_atom_site_fract_z
_atom_site_U_iso_or_equiv
_atom_site_adp_type
_atom_site_occupancy
_atom_site_symmetry_multiplicity
_atom_site_calc_flag
_atom_site_refinement_flags
_atom_site_disorder_assembly
_atom_site_disorder_group
Cu1 Cu 0.215745(15) 0.394029(13) 0.176310(12) 0.02912(7) Uani 1 1 d D . .
Cu2 Cu 0.373637(15) 0.424894(14) 0.257125(13) 0.03320(7) Uani 1 1 d . . .
Cu3 Cu 0.291077(16) 0.526689(13) 0.140605(13) 0.03249(7) Uani 1 1 d . . .
Cu4 Cu 0.230503(16) 0.519112(13) 0.289157(13) 0.03104(7) Uani 1 1 d . . .
Br1 Br 0.251177(12) 0.400414(10) 0.307480(9) 0.02502(5) Uani 1 1 d . A .
Br2 Br 0.339691(12) 0.416858(10) 0.126555(10) 0.02731(5) Uani 1 1 d . A .
Br3 Br 0.153695(12) 0.506301(10) 0.167981(10) 0.02581(5) Uani 1 1 d . A .
Br4 Br 0.366495(12) 0.547240(10) 0.263965(10) 0.02619(5) Uani 1 1 d . A .
P1 P 0.15607(5) 0.31634(4) 0.11386(4) 0.0234(2) Uani 0.793(2) 1 d PDU A 1
P1' P 0.13021(18) 0.32023(14) 0.14360(17) 0.0241(9) Uiso 0.207(2) 1 d PDU A 2
P2 P 0.48132(3) 0.37454(3) 0.29574(3) 0.02494(12) Uani 1 1 d . A .
P3 P 0.29711(3) 0.60019(3) 0.06061(2) 0.02234(12) Uani 1 1 d . A .
P4 P 0.18335(3) 0.58235(3) 0.36343(3) 0.03098(14) Uani 1 1 d D A .
O1 O 0.12690(11) 0.25383(9) 0.15537(9) 0.0335(5) Uani 0.793(2) 1 d PDU A 1
C2 C 0.08834(12) 0.26031(14) 0.21355(9) 0.0372(8) Uani 0.793(2) 1 d PGDU A 1
C3 C 0.07421(16) 0.20327(11) 0.24672(15) 0.0638(11) Uani 0.793(2) 1 d PGDU A 1
H3A H 0.0909 0.1640 0.2290 0.077 Uiso 0.793(2) 1 calc PR A 1
C4 C 0.03573(18) 0.20372(13) 0.30584(16) 0.0770(15) Uani 0.793(2) 1 d PGDU A 1
H4A H 0.0261 0.1647 0.3285 0.092 Uiso 0.793(2) 1 calc PR A 1
C5 C 0.01137(18) 0.26121(16) 0.33179(13) 0.0726(15) Uani 0.793(2) 1 d PGDU A 1
H5A H -0.0149 0.2615 0.3722 0.087 Uiso 0.793(2) 1 calc PR A 1
C6 C 0.02549(19) 0.31825(12) 0.29862(15) 0.0762(14) Uani 0.793(2) 1 d PGDU A 1
H6A H 0.0088 0.3575 0.3164 0.091 Uiso 0.793(2) 1 calc PR A 1
C7 C 0.06398(15) 0.31781(11) 0.23950(13) 0.0485(9) Uani 0.793(2) 1 d PGDU A 1
H7A H 0.0736 0.3568 0.2168 0.058 Uiso 0.793(2) 1 calc PR A 1
C8 C 0.06882(13) 0.33871(13) 0.05609(11) 0.0251(7) Uani 0.793(2) 1 d PGDU A 1
C9 C 0.00586(17) 0.29735(17) 0.04376(17) 0.0308(9) Uani 0.793(2) 1 d PGDU A 1
H9A H 0.0074 0.2572 0.0671 0.037 Uiso 0.793(2) 1 calc PR A 1
C10 C -0.05939(16) 0.3147(3) -0.0027(2) 0.0383(14) Uani 0.793(2) 1 d PGDU A 1
H10A H -0.1024 0.2864 -0.0111 0.046 Uiso 0.793(2) 1 calc PR A 1
C11 C -0.0617(2) 0.3734(3) -0.0368(2) 0.0341(15) Uani 0.793(2) 1 d PGDU A 1
H11A H -0.1063 0.3853 -0.0685 0.041 Uiso 0.793(2) 1 calc PR A 1
C12 C 0.0013(3) 0.4148(2) -0.0245(2) 0.0318(12) Uani 0.793(2) 1 d PGDU A 1
H12A H -0.0003 0.4549 -0.0478 0.038 Uiso 0.793(2) 1 calc PR A 1
C13 C 0.0665(2) 0.39743(15) 0.02198(18) 0.0290(9) Uani 0.793(2) 1 d PGDU A 1
H13A H 0.1096 0.4257 0.0304 0.035 Uiso 0.793(2) 1 calc PR A 1
C14 C 0.21407(12) 0.27601(10) 0.05543(10) 0.0248(6) Uani 0.793(2) 1 d PGDU A 1
C15 C 0.18822(12) 0.26578(12) -0.01569(10) 0.0343(8) Uani 0.793(2) 1 d PGDU A 1
H15A H 0.1370 0.2778 -0.0350 0.041 Uiso 0.793(2) 1 calc PR A 1
C16 C 0.23735(17) 0.23797(13) -0.05860(9) 0.0446(11) Uani 0.793(2) 1 d PGDU A 1
H16A H 0.2197 0.2310 -0.1072 0.053 Uiso 0.793(2) 1 calc PR A 1
C17 C 0.31232(16) 0.22038(14) -0.03038(14) 0.0492(10) Uani 0.793(2) 1 d PGDU A 1
H17A H 0.3459 0.2014 -0.0597 0.059 Uiso 0.793(2) 1 calc PR A 1
C18 C 0.33816(12) 0.23060(15) 0.04075(15) 0.0412(10) Uani 0.793(2) 1 d PGDU A 1
H18A H 0.3894 0.2186 0.0600 0.049 Uiso 0.793(2) 1 calc PR A 1
C19 C 0.28904(13) 0.25842(14) 0.08365(10) 0.0306(9) Uani 0.793(2) 1 d PGDU A 1
H19A H 0.3067 0.2654 0.1323 0.037 Uiso 0.793(2) 1 calc PR A 1
O1' O 0.1610(4) 0.2512(3) 0.1168(3) 0.036(2) Uiso 0.207(2) 1 d PDU A 2
C2' C 0.2077(5) 0.2490(3) 0.0636(4) 0.021(3) Uiso 0.207(2) 1 d PGDU A 2
C3' C 0.1736(5) 0.2488(5) -0.0065(4) 0.030(3) Uiso 0.207(2) 1 d PGDU A 2
H3'A H 0.1187 0.2519 -0.0176 0.036 Uiso 0.207(2) 1 calc PR A 2
C4' C 0.2197(7) 0.2440(6) -0.0602(4) 0.052(4) Uiso 0.207(2) 1 d PGDU A 2
H4'A H 0.1963 0.2439 -0.1081 0.063 Uiso 0.207(2) 1 calc PR A 2
C5' C 0.2999(6) 0.2394(6) -0.0439(5) 0.031(3) Uiso 0.207(2) 1 d PGDU A 2
H5'A H 0.3314 0.2362 -0.0806 0.037 Uiso 0.207(2) 1 calc PR A 2
C6' C 0.3341(5) 0.2397(7) 0.0262(6) 0.031(3) Uiso 0.207(2) 1 d PGDU A 2
H6'A H 0.3889 0.2365 0.0374 0.038 Uiso 0.207(2) 1 calc PR A 2
C7' C 0.2880(5) 0.2445(6) 0.0799(4) 0.027(3) Uiso 0.207(2) 1 d PGDU A 2
H7'A H 0.3113 0.2446 0.1278 0.033 Uiso 0.207(2) 1 calc PR A 2
C8' C 0.0544(5) 0.3407(5) 0.0734(4) 0.018(3) Uiso 0.207(2) 1 d PGDU A 2
C9' C -0.0094(6) 0.3011(7) 0.0549(7) 0.025(3) Uiso 0.207(2) 1 d PGDU A 2
H9'A H -0.0141 0.2624 0.0798 0.030 Uiso 0.207(2) 1 calc PR A 2
C10' C -0.0664(7) 0.3182(10) -0.0002(8) 0.030(4) Uiso 0.207(2) 1 d PGDU A 2
H10B H -0.1100 0.2912 -0.0128 0.036 Uiso 0.207(2) 1 calc PR A 2
C11' C -0.0595(10) 0.3749(11) -0.0367(8) 0.033(5) Uiso 0.207(2) 1 d PGDU A 2
H11B H -0.0985 0.3866 -0.0743 0.040 Uiso 0.207(2) 1 calc PR A 2
C12' C 0.0042(12) 0.4144(9) -0.0182(9) 0.035(5) Uiso 0.207(2) 1 d PGDU A 2
H12B H 0.0089 0.4532 -0.0432 0.041 Uiso 0.207(2) 1 calc PR A 2
C13' C 0.0612(9) 0.3973(6) 0.0368(7) 0.025(3) Uiso 0.207(2) 1 d PGDU A 2
H13B H 0.1048 0.4244 0.0495 0.030 Uiso 0.207(2) 1 calc PR A 2
C14' C 0.0816(4) 0.2915(4) 0.2162(3) 0.026(3) Uiso 0.207(2) 1 d PGDU A 2
C15' C 0.0512(7) 0.3328(4) 0.2622(6) 0.063(4) Uiso 0.207(2) 1 d PGDU A 2
H15B H 0.0547 0.3777 0.2559 0.076 Uiso 0.207(2) 1 calc PR A 2
C16' C 0.0156(8) 0.3086(6) 0.3174(6) 0.059(4) Uiso 0.207(2) 1 d PGDU A 2
H16B H -0.0051 0.3369 0.3489 0.071 Uiso 0.207(2) 1 calc PR A 2
C17' C 0.0105(8) 0.2430(7) 0.3266(5) 0.075(5) Uiso 0.207(2) 1 d PGDU A 2
H17B H -0.0138 0.2264 0.3643 0.091 Uiso 0.207(2) 1 calc PR A 2
C18' C 0.0409(9) 0.2016(4) 0.2806(6) 0.078(4) Uiso 0.207(2) 1 d PGDU A 2
H18B H 0.0374 0.1567 0.2868 0.094 Uiso 0.207(2) 1 calc PR A 2
C19' C 0.0764(7) 0.2258(4) 0.2254(5) 0.042(3) Uiso 0.207(2) 1 d PGDU A 2
H19B H 0.0972 0.1975 0.1939 0.051 Uiso 0.207(2) 1 calc PR A 2
O20 O 0.49780(8) 0.30194(7) 0.26780(7) 0.0326(4) Uani 1 1 d . . .
C21 C 0.44409(13) 0.25261(11) 0.26191(10) 0.0282(5) Uani 1 1 d . A .
C22 C 0.37164(13) 0.25732(11) 0.28258(10) 0.0314(5) Uani 1 1 d . . .
H22A H 0.3557 0.2958 0.3027 0.038 Uiso 1 1 calc R A .
C23 C 0.32185(14) 0.20508(12) 0.27376(11) 0.0376(6) Uani 1 1 d . A .
H23A H 0.2711 0.2081 0.2868 0.045 Uiso 1 1 calc R . .
C24 C 0.34595(16) 0.14903(12) 0.24619(11) 0.0443(7) Uani 1 1 d . . .
H24A H 0.3120 0.1133 0.2405 0.053 Uiso 1 1 calc R A .
C25 C 0.41904(16) 0.14482(12) 0.22696(11) 0.0450(7) Uani 1 1 d . A .
H25A H 0.4357 0.1059 0.2083 0.054 Uiso 1 1 calc R . .
C26 C 0.46843(14) 0.19639(11) 0.23439(10) 0.0370(6) Uani 1 1 d . . .
H26A H 0.5188 0.1933 0.2207 0.044 Uiso 1 1 calc R A .
C27 C 0.56766(12) 0.41082(10) 0.26865(9) 0.0242(5) Uani 1 1 d . . .
C28 C 0.55739(13) 0.46102(10) 0.22099(10) 0.0302(5) Uani 1 1 d . A .
H28A H 0.5066 0.4764 0.2050 0.036 Uiso 1 1 calc R . .
C29 C 0.62083(13) 0.48864(11) 0.19678(11) 0.0351(6) Uani 1 1 d . . .
H29A H 0.6136 0.5228 0.1639 0.042 Uiso 1 1 calc R A .
C30 C 0.69420(14) 0.46695(11) 0.22005(11) 0.0366(6) Uani 1 1 d . A .
H30A H 0.7378 0.4862 0.2035 0.044 Uiso 1 1 calc R . .
C31 C 0.70469(13) 0.41717(12) 0.26739(11) 0.0389(6) Uani 1 1 d . . .
H31A H 0.7556 0.4023 0.2837 0.047 Uiso 1 1 calc R A .
C32 C 0.64154(13) 0.38877(11) 0.29129(10) 0.0335(5) Uani 1 1 d . A .
H32A H 0.6490 0.3540 0.3234 0.040 Uiso 1 1 calc R . .
C33 C 0.50207(12) 0.36597(10) 0.39067(10) 0.0264(5) Uani 1 1 d . . .
C34 C 0.47502(14) 0.41383(11) 0.43120(11) 0.0389(6) Uani 1 1 d . A .
H34A H 0.4468 0.4488 0.4089 0.047 Uiso 1 1 calc R . .
C35 C 0.48913(15) 0.41058(14) 0.50435(12) 0.0500(7) Uani 1 1 d . . .
H35A H 0.4715 0.4439 0.5320 0.060 Uiso 1 1 calc R A .
C36 C 0.52832(15) 0.35958(14) 0.53671(12) 0.0491(7) Uani 1 1 d . A .
H36A H 0.5381 0.3577 0.5868 0.059 Uiso 1 1 calc R . .
C37 C 0.55359(14) 0.31096(13) 0.49706(12) 0.0455(7) Uani 1 1 d . . .
H37A H 0.5797 0.2751 0.5197 0.055 Uiso 1 1 calc R A .
C38 C 0.54093(13) 0.31432(11) 0.42394(11) 0.0348(6) Uani 1 1 d . A .
H38A H 0.5590 0.2810 0.3966 0.042 Uiso 1 1 calc R . .
O39 O 0.24233(8) 0.59342(7) -0.01596(6) 0.0268(3) Uani 1 1 d . . .
C40 C 0.22325(12) 0.53503(10) -0.04916(10) 0.0255(5) Uani 1 1 d . A .
C41 C 0.27250(13) 0.48336(11) -0.04271(10) 0.0309(5) Uani 1 1 d . . .
H41A H 0.3215 0.4856 -0.0139 0.037 Uiso 1 1 calc R A .
C42 C 0.24928(15) 0.42771(12) -0.07926(11) 0.0398(6) Uani 1 1 d . A .
H42A H 0.2823 0.3914 -0.0748 0.048 Uiso 1 1 calc R . .
C43 C 0.17936(16) 0.42474(13) -0.12156(12) 0.0464(7) Uani 1 1 d . . .
H43A H 0.1640 0.3864 -0.1462 0.056 Uiso 1 1 calc R A .
C44 C 0.13092(14) 0.47732(13) -0.12856(11) 0.0433(7) Uani 1 1 d . A .
H44A H 0.0826 0.4753 -0.1585 0.052 Uiso 1 1 calc R . .
C45 C 0.15250(13) 0.53289(12) -0.09209(10) 0.0335(6) Uani 1 1 d . . .
H45A H 0.1192 0.5691 -0.0965 0.040 Uiso 1 1 calc R A .
C46 C 0.26444(11) 0.67876(10) 0.08233(9) 0.0220(4) Uani 1 1 d . . .
C47 C 0.23091(12) 0.68786(11) 0.14324(10) 0.0298(5) Uani 1 1 d . A .
H47A H 0.2293 0.6536 0.1755 0.036 Uiso 1 1 calc R . .
C48 C 0.19990(14) 0.74615(12) 0.15743(11) 0.0401(6) Uani 1 1 d . . .
H48A H 0.1768 0.7520 0.1992 0.048 Uiso 1 1 calc R A .
C49 C 0.20244(14) 0.79617(11) 0.11079(12) 0.0414(6) Uani 1 1 d . A .
H49A H 0.1803 0.8362 0.1202 0.050 Uiso 1 1 calc R . .
C50 C 0.23679(13) 0.78833(11) 0.05078(11) 0.0372(6) Uani 1 1 d . . .
H50A H 0.2393 0.8231 0.0192 0.045 Uiso 1 1 calc R A .
C51 C 0.26768(12) 0.72985(10) 0.03653(10) 0.0285(5) Uani 1 1 d . A .
H51A H 0.2914 0.7245 -0.0050 0.034 Uiso 1 1 calc R . .
C52 C 0.39230(12) 0.61545(10) 0.03561(10) 0.0252(5) Uani 1 1 d . . .
C53 C 0.45335(13) 0.62567(11) 0.08935(10) 0.0328(5) Uani 1 1 d . A .
H53A H 0.4443 0.6238 0.1372 0.039 Uiso 1 1 calc R . .
C54 C 0.52684(13) 0.63842(12) 0.07381(11) 0.0386(6) Uani 1 1 d . . .
H54A H 0.5681 0.6462 0.1108 0.046 Uiso 1 1 calc R A .
C55 C 0.54053(14) 0.63987(12) 0.00431(12) 0.0407(6) Uani 1 1 d . A .
H55A H 0.5913 0.6484 -0.0066 0.049 Uiso 1 1 calc R . .
C56 C 0.48067(14) 0.62896(12) -0.04888(11) 0.0424(6) Uani 1 1 d . . .
H56A H 0.4904 0.6296 -0.0966 0.051 Uiso 1 1 calc R A .
C57 C 0.40661(13) 0.61705(11) -0.03395(10) 0.0350(6) Uani 1 1 d . A .
H57A H 0.3655 0.6099 -0.0712 0.042 Uiso 1 1 calc R . .
O58 O 0.22714(9) 0.58268(7) 0.44549(7) 0.0398(4) Uani 1 1 d . . .
C59 C 0.24693(14) 0.52791(11) 0.48449(11) 0.0358(6) Uani 1 1 d . A .
C60 C 0.20939(14) 0.47052(12) 0.47107(11) 0.0387(6) Uani 1 1 d . . .
H60A H 0.1693 0.4661 0.4323 0.046 Uiso 1 1 calc R A .
C61 C 0.23119(16) 0.41913(12) 0.51520(12) 0.0473(7) Uani 1 1 d . A .
H61A H 0.2066 0.3789 0.5063 0.057 Uiso 1 1 calc R . .
C62 C 0.28826(18) 0.42647(14) 0.57170(13) 0.0587(8) Uani 1 1 d . . .
H62A H 0.3028 0.3913 0.6020 0.070 Uiso 1 1 calc R A .
C63 C 0.32422(18) 0.48408(13) 0.58469(13) 0.0603(8) Uani 1 1 d . A .
H63A H 0.3629 0.4890 0.6245 0.072 Uiso 1 1 calc R . .
C64 C 0.30479(15) 0.53471(12) 0.54054(12) 0.0454(7) Uani 1 1 d . . .
H64A H 0.3312 0.5743 0.5486 0.055 Uiso 1 1 calc R A .
C65 C 0.19549(13) 0.66815(11) 0.35108(10) 0.0301(5) Uani 1 1 d . . .
C66 C 0.27036(14) 0.68970(12) 0.34715(11) 0.0386(6) Uani 1 1 d . A .
H66A H 0.3118 0.6599 0.3481 0.046 Uiso 1 1 calc R . .
C67 C 0.28484(16) 0.75423(13) 0.34191(11) 0.0464(7) Uani 1 1 d . . .
H67A H 0.3360 0.7688 0.3387 0.056 Uiso 1 1 calc R A .
C68 C 0.22478(18) 0.79750(12) 0.34139(11) 0.0463(7) Uani 1 1 d . A .
H68A H 0.2350 0.8420 0.3399 0.056 Uiso 1 1 calc R . .
C69 C 0.15045(17) 0.77633(13) 0.34302(12) 0.0487(7) Uani 1 1 d . . .
H69A H 0.1090 0.8061 0.3411 0.058 Uiso 1 1 calc R A .
C70 C 0.13571(15) 0.71194(12) 0.34748(11) 0.0416(6) Uani 1 1 d . A .
H70A H 0.0840 0.6975 0.3481 0.050 Uiso 1 1 calc R . .
C71 C 0.08206(11) 0.5699(2) 0.37368(14) 0.0408(10) Uani 0.852(17) 1 d PGDU A 1
C72 C 0.03542(16) 0.5352(3) 0.32235(14) 0.0530(12) Uani 0.852(17) 1 d PGDU A 1
H72A H 0.0561 0.5203 0.2818 0.064 Uiso 0.852(17) 1 calc PR A 1
C73 C -0.04141(18) 0.5224(4) 0.33028(17) 0.0712(17) Uani 0.852(17) 1 d PGDU A 1
H73A H -0.0733 0.4987 0.2952 0.085 Uiso 0.852(17) 1 calc PR A 1
C74 C -0.07160(13) 0.5443(4) 0.38953(18) 0.0771(18) Uani 0.852(17) 1 d PGDU A 1
H74A H -0.1241 0.5355 0.3950 0.092 Uiso 0.852(17) 1 calc PR A 1
C75 C -0.02497(16) 0.5790(3) 0.44087(16) 0.0851(17) Uani 0.852(17) 1 d PGDU A 1
H75A H -0.0456 0.5939 0.4814 0.102 Uiso 0.852(17) 1 calc PR A 1
C76 C 0.05186(16) 0.5918(2) 0.43294(15) 0.0658(13) Uani 0.852(17) 1 d PGDU A 1
H76A H 0.0837 0.6155 0.4680 0.079 Uiso 0.852(17) 1 calc PR A 1
C71' C 0.0821(6) 0.5808(7) 0.3731(8) 0.037(5) Uiso 0.148(17) 1 d PGDU A 2
C72' C 0.0292(8) 0.5546(11) 0.3197(8) 0.048(5) Uiso 0.148(17) 1 d PGDU A 2
H72B H 0.0468 0.5380 0.2784 0.057 Uiso 0.148(17) 1 calc PR A 2
C73' C -0.0493(7) 0.5526(14) 0.3266(11) 0.060(5) Uiso 0.148(17) 1 d PGDU A 2
H73B H -0.0854 0.5347 0.2901 0.072 Uiso 0.148(17) 1 calc PR A 2
C74' C -0.0751(7) 0.5769(16) 0.3870(12) 0.078(5) Uiso 0.148(17) 1 d PGDU A 2
H74B H -0.1288 0.5756 0.3917 0.093 Uiso 0.148(17) 1 calc PR A 2
C75' C -0.0223(9) 0.6032(16) 0.4404(11) 0.092(5) Uiso 0.148(17) 1 d PGDU A 2
H75B H -0.0399 0.6198 0.4816 0.110 Uiso 0.148(17) 1 calc PR A 2
C76' C 0.0563(9) 0.6051(13) 0.4334(9) 0.072(5) Uiso 0.148(17) 1 d PGDU A 2
H76B H 0.0924 0.6230 0.4699 0.087 Uiso 0.148(17) 1 calc PR A 2

loop_
_atom_site_aniso_label
_atom_site_aniso_U_11
_atom_site_aniso_U_22
_atom_site_aniso_U_33
_atom_site_aniso_U_23
_atom_site_aniso_U_13
_atom_site_aniso_U_12
Cu1 0.02778(16) 0.03295(17) 0.02626(13) -0.00640(12) 0.00235(11) -0.00433(12)
Cu2 0.02615(16) 0.03546(17) 0.03676(14) 0.00717(13) -0.00010(12) 0.00451(13)
Cu3 0.04055(18) 0.02759(17) 0.03063(14) 0.00712(12) 0.00947(12) 0.00118(13)
Cu4 0.03530(17) 0.02895(16) 0.02987(13) -0.00543(12) 0.00806(11) 0.00199(13)
Br1 0.02905(12) 0.02509(12) 0.02122(9) 0.00310(9) 0.00456(8) 0.00083(9)
Br2 0.02926(12) 0.02762(13) 0.02629(10) -0.00114(9) 0.00818(9) 0.00306(10)
Br3 0.02360(11) 0.02899(13) 0.02433(10) 0.00300(9) 0.00137(8) 0.00317(9)
Br4 0.02590(12) 0.02389(12) 0.02849(10) -0.00120(9) 0.00263(8) -0.00165(9)
P1 0.0229(4) 0.0269(4) 0.0203(4) 0.0002(3) 0.0028(3) -0.0021(3)
P2 0.0237(3) 0.0226(3) 0.0278(3) 0.0004(2) 0.0008(2) 0.0007(2)
P3 0.0224(3) 0.0250(3) 0.0197(2) 0.0007(2) 0.0031(2) -0.0033(2)
P4 0.0345(4) 0.0345(4) 0.0242(3) -0.0034(3) 0.0048(2) 0.0049(3)
O1 0.0385(13) 0.0329(13) 0.0291(10) 0.0078(9) 0.0043(9) -0.0043(9)
C2 0.0261(18) 0.050(3) 0.0333(17) 0.0132(16) -0.0022(12) -0.0140(16)
C3 0.039(2) 0.090(3) 0.063(2) 0.045(2) 0.0100(18) -0.002(2)
C4 0.037(2) 0.123(4) 0.073(3) 0.060(3) 0.015(2) 0.010(2)
C5 0.040(2) 0.136(5) 0.044(2) 0.040(3) 0.0115(16) -0.003(3)
C6 0.045(2) 0.138(4) 0.049(2) -0.005(3) 0.0191(19) -0.023(2)
C7 0.036(2) 0.075(3) 0.0374(18) -0.0016(19) 0.0158(15) -0.0149(18)
C8 0.0253(16) 0.0296(18) 0.0209(14) -0.0044(13) 0.0050(13) -0.0011(13)
C9 0.0271(19) 0.0327(19) 0.0323(17) 0.0033(15) 0.0031(16) -0.0060(16)
C10 0.0236(19) 0.045(2) 0.045(2) -0.0035(16) -0.0005(15) -0.0122(17)
C11 0.0232(19) 0.049(3) 0.0287(19) 0.0028(14) 0.0001(12) 0.0064(14)
C12 0.034(2) 0.035(2) 0.0254(17) -0.0001(14) -0.0008(13) 0.0034(14)
C13 0.0331(19) 0.0281(18) 0.0250(18) -0.0028(15) 0.0009(16) -0.0070(13)
C14 0.0335(17) 0.0152(16) 0.0264(14) 0.0005(13) 0.0071(12) -0.0006(13)
C15 0.042(2) 0.032(2) 0.0292(16) -0.0020(15) 0.0061(14) -0.0031(16)
C16 0.065(3) 0.041(2) 0.0280(16) -0.0076(14) 0.0100(15) 0.0066(18)
C17 0.065(3) 0.041(3) 0.048(2) 0.0018(19) 0.0300(19) 0.014(2)
C18 0.036(2) 0.038(2) 0.052(2) 0.0016(19) 0.0124(16) 0.0073(15)
C19 0.036(2) 0.0214(19) 0.0345(17) -0.0027(14) 0.0046(13) -0.0010(14)
O20 0.0301(9) 0.0281(9) 0.0398(8) -0.0074(7) 0.0050(7) -0.0004(7)
C21 0.0357(14) 0.0259(13) 0.0211(10) 0.0008(10) -0.0028(9) -0.0045(10)
C22 0.0365(15) 0.0239(13) 0.0327(11) -0.0001(10) 0.0014(10) 0.0001(11)
C23 0.0393(15) 0.0361(15) 0.0357(12) 0.0054(12) -0.0008(11) -0.0026(12)
C24 0.0631(19) 0.0301(15) 0.0365(13) -0.0002(12) -0.0046(12) -0.0177(13)
C25 0.069(2) 0.0285(15) 0.0369(13) -0.0105(12) 0.0048(13) -0.0005(14)
C26 0.0471(16) 0.0338(15) 0.0302(12) -0.0060(11) 0.0055(11) 0.0004(12)
C27 0.0257(12) 0.0253(13) 0.0216(10) -0.0002(9) 0.0025(8) 0.0008(9)
C28 0.0263(13) 0.0312(13) 0.0324(11) 0.0005(10) 0.0016(9) 0.0024(10)
C29 0.0397(15) 0.0327(14) 0.0347(12) 0.0063(11) 0.0112(10) 0.0000(12)
C30 0.0340(15) 0.0414(16) 0.0377(13) -0.0016(12) 0.0166(11) -0.0037(11)
C31 0.0262(13) 0.0503(17) 0.0407(13) 0.0040(12) 0.0065(10) 0.0074(12)
C32 0.0327(14) 0.0378(15) 0.0303(11) 0.0059(11) 0.0050(10) 0.0039(11)
C33 0.0210(12) 0.0279(13) 0.0305(11) 0.0022(10) 0.0040(9) -0.0020(9)
C34 0.0454(16) 0.0364(15) 0.0353(12) 0.0021(12) 0.0069(11) 0.0071(12)
C35 0.0570(19) 0.058(2) 0.0368(14) -0.0085(14) 0.0140(12) 0.0037(15)
C36 0.0475(18) 0.074(2) 0.0277(12) 0.0088(14) 0.0101(11) -0.0036(15)
C37 0.0417(16) 0.0566(19) 0.0378(13) 0.0224(13) 0.0043(11) 0.0073(14)
C38 0.0327(14) 0.0346(15) 0.0374(12) 0.0071(11) 0.0056(10) 0.0064(11)
O39 0.0297(9) 0.0257(9) 0.0235(7) -0.0010(6) -0.0017(6) -0.0030(7)
C40 0.0279(13) 0.0308(13) 0.0190(10) -0.0020(9) 0.0068(9) -0.0108(10)
C41 0.0374(14) 0.0312(14) 0.0242(10) -0.0012(10) 0.0047(9) -0.0042(11)
C42 0.0528(17) 0.0317(15) 0.0359(12) -0.0004(12) 0.0101(12) -0.0045(12)
C43 0.0613(19) 0.0411(17) 0.0376(13) -0.0117(13) 0.0101(13) -0.0237(15)
C44 0.0368(15) 0.0619(19) 0.0301(12) -0.0088(13) 0.0008(10) -0.0230(14)
C45 0.0282(13) 0.0440(16) 0.0287(11) 0.0018(11) 0.0053(10) -0.0082(11)
C46 0.0177(11) 0.0252(12) 0.0219(10) 0.0001(9) -0.0013(8) -0.0034(9)
C47 0.0338(14) 0.0324(14) 0.0227(10) 0.0012(10) 0.0025(9) 0.0007(11)
C48 0.0466(16) 0.0435(16) 0.0295(12) -0.0108(12) 0.0028(11) 0.0051(13)
C49 0.0445(16) 0.0279(14) 0.0473(14) -0.0145(12) -0.0099(12) 0.0059(12)
C50 0.0407(15) 0.0259(14) 0.0414(13) 0.0049(11) -0.0072(11) -0.0086(11)
C51 0.0288(13) 0.0296(13) 0.0270(11) 0.0010(10) 0.0031(9) -0.0086(10)
C52 0.0236(12) 0.0249(12) 0.0278(11) -0.0006(9) 0.0063(9) -0.0005(9)
C53 0.0293(14) 0.0448(15) 0.0248(11) -0.0037(11) 0.0050(9) -0.0046(11)
C54 0.0256(14) 0.0502(17) 0.0388(13) -0.0076(12) 0.0006(10) -0.0039(12)
C55 0.0263(14) 0.0501(17) 0.0491(14) -0.0081(13) 0.0168(11) -0.0074(12)
C56 0.0388(16) 0.0608(19) 0.0310(12) -0.0096(12) 0.0168(11) -0.0062(13)
C57 0.0338(14) 0.0486(16) 0.0229(11) -0.0061(11) 0.0051(9) -0.0053(12)
O58 0.0589(12) 0.0323(10) 0.0266(8) -0.0024(7) 0.0003(7) 0.0040(8)
C59 0.0530(17) 0.0284(14) 0.0272(12) 0.0006(11) 0.0097(11) 0.0082(12)
C60 0.0484(16) 0.0405(16) 0.0276(12) -0.0059(12) 0.0070(11) 0.0023(12)
C61 0.069(2) 0.0330(15) 0.0421(14) -0.0007(13) 0.0153(13) 0.0001(14)
C62 0.094(3) 0.0423(18) 0.0383(14) 0.0021(14) 0.0057(15) 0.0236(17)
C63 0.085(2) 0.0413(18) 0.0466(15) -0.0042(14) -0.0184(14) 0.0194(17)
C64 0.0553(18) 0.0350(16) 0.0423(14) -0.0077(12) -0.0070(12) 0.0070(13)
C65 0.0391(15) 0.0313(14) 0.0199(10) -0.0021(10) 0.0038(9) 0.0041(11)
C66 0.0449(16) 0.0351(15) 0.0360(13) -0.0040(11) 0.0057(11) 0.0049(12)
C67 0.0571(19) 0.0473(18) 0.0350(13) -0.0004(13) 0.0069(12) -0.0115(15)
C68 0.087(2) 0.0246(14) 0.0264(12) -0.0003(11) 0.0067(13) 0.0050(15)
C69 0.066(2) 0.0392(17) 0.0403(14) 0.0007(13) 0.0053(13) 0.0195(15)
C70 0.0465(17) 0.0414(17) 0.0372(13) 0.0003(12) 0.0062(11) 0.0097(13)
C71 0.041(2) 0.046(2) 0.0391(17) 0.0002(15) 0.0179(14) 0.0080(15)
C72 0.037(2) 0.077(3) 0.0479(19) -0.0059(19) 0.0174(15) -0.0060(18)
C73 0.049(2) 0.099(5) 0.068(2) -0.008(3) 0.0162(18) -0.016(2)
C74 0.047(2) 0.108(5) 0.085(3) -0.004(3) 0.038(2) -0.006(2)
C75 0.068(3) 0.130(5) 0.068(2) -0.020(3) 0.048(2) -0.006(3)
C76 0.058(2) 0.090(3) 0.056(2) -0.019(2) 0.0322(17) -0.001(2)

loop_
_atom_type_symbol
_atom_type_description
_atom_type_scat_dispersion_real
_atom_type_scat_dispersion_imag
_atom_type_scat_source
C C 0.0033 0.0016 'International Tables Vol C Tables 4.2.6.8 and 6.1.1.4'
H H 0.0000 0.0000 'International Tables Vol C Tables 4.2.6.8 and 6.1.1.4'
O O 0.0106 0.0060 'International Tables Vol C Tables 4.2.6.8 and 6.1.1.4'
P P 0.1023 0.0942 'International Tables Vol C Tables 4.2.6.8 and 6.1.1.4'
Cu Cu 0.3201 1.2651 'International Tables Vol C Tables 4.2.6.8 and 6.1.1.4'
Br Br -0.2901 2.4595 'International Tables Vol C Tables 4.2.6.8 and 6.1.1.4'

loop_
_geom_angle_atom_site_label_1
_geom_angle_atom_site_label_2
_geom_angle_atom_site_label_3
_geom_angle
P1' Cu1 P1 20.45(8)
P1' Cu1 Br1 113.02(9)
P1 Cu1 Br1 128.23(2)
P1' Cu1 Br2 127.76(10)
P1 Cu1 Br2 107.48(3)
Br1 Cu1 Br2 105.224(11)
P1' Cu1 Br3 111.46(8)
P1 Cu1 Br3 118.63(2)
Br1 Cu1 Br3 93.256(10)
Br2 Cu1 Br3 100.097(12)
P2 Cu2 Br2 112.382(18)
P2 Cu2 Br1 120.255(19)
Br2 Cu2 Br1 105.903(12)
P2 Cu2 Br4 120.576(19)
Br2 Cu2 Br4 96.423(11)
Br1 Cu2 Br4 97.760(11)
P3 Cu3 Br2 121.932(18)
P3 Cu3 Br3 113.448(19)
Br2 Cu3 Br3 102.092(12)
P3 Cu3 Br4 117.232(19)
Br2 Cu3 Br4 96.669(11)
Br3 Cu3 Br4 102.339(10)
P4 Cu4 Br3 117.62(2)
P4 Cu4 Br1 124.409(19)
Br3 Cu4 Br1 94.020(11)
P4 Cu4 Br4 115.06(2)
Br3 Cu4 Br4 103.824(11)
Br1 Cu4 Br4 97.803(11)
Cu1 Br1 Cu2 74.422(10)
Cu1 Br1 Cu4 84.418(10)
Cu2 Br1 Cu4 81.815(11)
Cu3 Br2 Cu2 82.314(11)
Cu3 Br2 Cu1 79.241(11)
Cu2 Br2 Cu1 74.437(10)
Cu4 Br3 Cu3 77.189(10)
Cu4 Br3 Cu1 82.886(10)
Cu3 Br3 Cu1 76.724(10)
Cu4 Br4 Cu2 80.288(11)
Cu4 Br4 Cu3 76.410(10)
Cu2 Br4 Cu3 78.972(10)
O1 P1 C8 102.29(11)
O1 P1 C14 99.23(11)
C8 P1 C14 103.52(10)
O1 P1 Cu1 118.73(7)
C8 P1 Cu1 115.76(9)
C14 P1 Cu1 114.85(8)
O1' P1' C8' 102.3(4)
O1' P1' C14' 98.7(4)
C8' P1' C14' 106.2(4)
O1' P1' Cu1 118.3(3)
C8' P1' Cu1 116.6(4)
C14' P1' Cu1 112.6(3)
O20 P2 C33 102.35(9)
O20 P2 C27 96.11(8)
C33 P2 C27 105.53(9)
O20 P2 Cu2 120.88(6)
C33 P2 Cu2 115.52(7)
C27 P2 Cu2 113.79(7)
O39 P3 C46 96.99(8)
O39 P3 C52 102.65(8)
C46 P3 C52 103.10(9)
O39 P3 Cu3 119.17(6)
C46 P3 Cu3 115.73(6)
C52 P3 Cu3 116.25(7)
O58 P4 C71' 103.5(5)
O58 P4 C71 103.08(11)
O58 P4 C65 94.15(9)
C71' P4 C65 99.4(5)
C71 P4 C65 106.57(15)
O58 P4 Cu4 117.20(6)
C71' P4 Cu4 121.1(5)
C71 P4 Cu4 116.03(12)
C65 P4 Cu4 116.88(7)
C2 O1 P1 121.69(18)
O1 C2 C3 114.7(2)
O1 C2 C7 125.3(2)
C3 C2 C7 120.0
C2 C3 C4 120.0
C3 C4 C5 120.0
C4 C5 C6 120.0
C7 C6 C5 120.0
C6 C7 C2 120.0
C9 C8 C13 120.0
C9 C8 P1 121.08(16)
C13 C8 P1 118.89(16)
C10 C9 C8 120.0
C11 C10 C9 120.0
C10 C11 C12 120.0
C13 C12 C11 120.0
C12 C13 C8 120.0
C15 C14 C19 120.0
C15 C14 P1 122.87(13)
C19 C14 P1 117.03(13)
C14 C15 C16 120.0
C15 C16 C17 120.0
C18 C17 C16 120.0
C17 C18 C19 120.0
C18 C19 C14 120.0
C2' O1' P1' 120.3(5)
O1' C2' C3' 119.5(5)
O1' C2' C7' 120.4(5)
C3' C2' C7' 120.0
C2' C3' C4' 120.0
C5' C4' C3' 120.0
C4' C5' C6' 120.0
C7' C6' C5' 120.0
C6' C7' C2' 120.0
C9' C8' C13' 120.0
C9' C8' P1' 121.7(5)
C13' C8' P1' 118.3(5)
C8' C9' C10' 120.0
C9' C10' C11' 120.0
C12' C11' C10' 120.0
C11' C12' C13' 120.0
C12' C13' C8' 120.0
C15' C14' C19' 120.0
C15' C14' P1' 122.1(6)
C19' C14' P1' 117.9(6)
C14' C15' C16' 120.0
C17' C16' C15' 120.0
C18' C17' C16' 120.0
C19' C18' C17' 120.0
C18' C19' C14' 120.0
C21 O20 P2 124.66(14)
C22 C21 C26 120.8(2)
C22 C21 O20 123.8(2)
C26 C21 O20 115.4(2)
C21 C22 C23 119.2(2)
C24 C23 C22 120.1(2)
C25 C24 C23 119.9(2)
C24 C25 C26 120.6(2)
C25 C26 C21 119.4(2)
C32 C27 C28 119.45(19)
C32 C27 P2 122.68(16)
C28 C27 P2 117.81(16)
C29 C28 C27 120.1(2)
C30 C29 C28 120.2(2)
C29 C30 C31 119.9(2)
C30 C31 C32 120.3(2)
C27 C32 C31 120.0(2)
C38 C33 C34 119.27(19)
C38 C33 P2 123.83(17)
C34 C33 P2 116.88(16)
C33 C34 C35 120.1(2)
C36 C35 C34 120.2(2)
C35 C36 C37 120.3(2)
C36 C37 C38 119.9(2)
C33 C38 C37 120.3(2)
C40 O39 P3 123.68(13)
C41 C40 C45 121.3(2)
C41 C40 O39 122.81(19)
C45 C40 O39 115.8(2)
C40 C41 C42 118.7(2)
C43 C42 C41 120.6(2)
C42 C43 C44 120.1(2)
C43 C44 C45 120.2(2)
C44 C45 C40 119.0(2)
C47 C46 C51 118.8(2)
C47 C46 P3 120.00(16)
C51 C46 P3 121.02(15)
C48 C47 C46 120.6(2)
C47 C48 C49 119.8(2)
C50 C49 C48 120.3(2)
C49 C50 C51 119.7(2)
C50 C51 C46 120.61(19)
C57 C52 C53 119.2(2)
C57 C52 P3 123.16(17)
C53 C52 P3 117.66(15)
C54 C53 C52 120.49(19)
C53 C54 C55 119.9(2)
C56 C55 C54 119.8(2)
C55 C56 C57 120.8(2)
C56 C57 C52 119.8(2)
C59 O58 P4 123.88(14)
C64 C59 C60 121.0(2)
C64 C59 O58 115.8(2)
C60 C59 O58 123.1(2)
C59 C60 C61 118.8(2)
C62 C61 C60 120.0(3)
C63 C62 C61 120.4(3)
C62 C63 C64 120.2(3)
C63 C64 C59 119.6(3)
C70 C65 C66 119.0(2)
C70 C65 P4 124.07(19)
C66 C65 P4 116.86(18)
C67 C66 C65 120.2(2)
C66 C67 C68 119.8(3)
C69 C68 C67 120.1(3)
C68 C69 C70 120.1(2)
C69 C70 C65 120.6(3)
C72 C71 C76 120.0
C72 C71 P4 118.61(14)
C76 C71 P4 121.33(14)
C73 C72 C71 120.0
C72 C73 C74 120.0
C73 C74 C75 120.0
C76 C75 C74 120.0
C75 C76 C71 120.0
C72' C71' C76' 120.0
C72' C71' P4 119.3(7)
C76' C71' P4 120.6(7)
C73' C72' C71' 120.0
C74' C73' C72' 120.0
C75' C74' C73' 120.0
C74' C75' C76' 120.0
C75' C76' C71' 120.0

loop_
_geom_bond_atom_site_label_1
_geom_bond_atom_site_label_2
_geom_bond_distance
Cu1 P1' 2.176(3)
Cu1 P1 2.1934(7)
Cu1 Br1 2.5043(3)
Cu1 Br2 2.5159(3)
Cu1 Br3 2.5822(4)
Cu2 P2 2.1866(6)
Cu2 Br2 2.4926(3)
Cu2 Br1 2.5051(3)
Cu2 Br4 2.5692(4)
Cu3 P3 2.1829(6)
Cu3 Br2 2.4773(4)
Cu3 Br3 2.5483(3)
Cu3 Br4 2.5745(3)
Cu4 P4 2.1818(6)
Cu4 Br3 2.5265(3)
Cu4 Br1 2.5289(3)
Cu4 Br4 2.5439(3)
P1 O1 1.646(2)
P1 C8 1.812(2)
P1 C14 1.8123(18)
P1' O1' 1.647(7)
P1' C8' 1.801(8)
P1' C14' 1.823(7)
P2 O20 1.6493(15)
P2 C33 1.811(2)
P2 C27 1.819(2)
P3 O39 1.6406(13)
P3 C46 1.807(2)
P3 C52 1.811(2)
P4 O58 1.6485(14)
P4 C71' 1.794(10)
P4 C71 1.8157(19)
P4 C65 1.828(2)
O1 C2 1.382(2)
C2 C3 1.3900
C2 C7 1.3900
C3 C4 1.3900
C4 C5 1.3900
C5 C6 1.3900
C6 C7 1.3900
C8 C9 1.3900
C8 C13 1.3900
C9 C10 1.3900
C10 C11 1.3900
C11 C12 1.3900
C12 C13 1.3900
C14 C15 1.3900
C14 C19 1.3900
C15 C16 1.3900
C16 C17 1.3900
C17 C18 1.3900
C18 C19 1.3900
O1' C2' 1.386(8)
C2' C3' 1.3900
C2' C7' 1.3900
C3' C4' 1.3900
C4' C5' 1.3900
C5' C6' 1.3900
C6' C7' 1.3900
C8' C9' 1.3900
C8' C13' 1.3900
C9' C10' 1.3900
C10' C11' 1.3900
C11' C12' 1.3900
C12' C13' 1.3900
C14' C15' 1.3900
C14' C19' 1.3900
C15' C16' 1.3900
C16' C17' 1.3900
C17' C18' 1.3900
C18' C19' 1.3900
O20 C21 1.386(2)
C21 C22 1.373(3)
C21 C26 1.379(3)
C22 C23 1.391(3)
C23 C24 1.375(3)
C24 C25 1.372(3)
C25 C26 1.375(3)
C27 C32 1.377(3)
C27 C28 1.387(3)
C28 C29 1.380(3)
C29 C30 1.369(3)
C30 C31 1.377(3)
C31 C32 1.379(3)
C33 C38 1.383(3)
C33 C34 1.388(3)
C34 C35 1.389(3)
C35 C36 1.368(3)
C36 C37 1.377(3)
C37 C38 1.388(3)
O39 C40 1.397(2)
C40 C41 1.375(3)
C40 C45 1.383(3)
C41 C42 1.390(3)
C42 C43 1.366(3)
C43 C44 1.381(3)
C44 C45 1.382(3)
C46 C47 1.385(3)
C46 C51 1.389(3)
C47 C48 1.376(3)
C48 C49 1.380(3)
C49 C50 1.374(3)
C50 C51 1.379(3)
C52 C57 1.387(3)
C52 C53 1.389(3)
C53 C54 1.376(3)
C54 C55 1.382(3)
C55 C56 1.371(3)
C56 C57 1.378(3)
O58 C59 1.386(3)
C59 C64 1.374(3)
C59 C60 1.375(3)
C60 C61 1.388(3)
C61 C62 1.372(3)
C62 C63 1.366(4)
C63 C64 1.369(3)
C65 C70 1.380(3)
C65 C66 1.389(3)
C66 C67 1.381(3)
C67 C68 1.381(3)
C68 C69 1.370(3)
C69 C70 1.377(3)
C71 C72 1.3900
C71 C76 1.3900
C72 C73 1.3900
C73 C74 1.3900
C74 C75 1.3900
C75 C76 1.3900
C71' C72' 1.3900
C71' C76' 1.3900
C72' C73' 1.3900
C73' C74' 1.3900
C74' C75' 1.3900
C75' C76' 1.3900
